data_7701051
loop_
_publ_author_name
'Dominelli, Bruno'
'Roberts, Gerri M.'
'Jandl, Christian'
'Fischer, Pauline J.'
'Reich, Robert M.'
'P\"othig, Alexander'
'Correia, Jo\~ao D G'
'K\"uhn, Fritz E'

_publ_section_title
;
 Dinuclear zwitterionic silver(i) and gold(i) complexes bearing
 2,2-acetate-bridged bisimidazolylidene ligands.
;
_journal_issue 37
_journal_name_full 'Dalton transactions (Cambridge, England : 2003)'
_journal_page_first 14036
_journal_page_last 14043
_journal_paper_doi 10.1039/c9dt03035b
_journal_volume 48
_journal_year 2019
_chemical_compound_source 'see text'
_chemical_formula_moiety '2(C20 H22 Ag2 N8 O4)'
_chemical_formula_sum 'C40 H44 Ag4 N16 O8'
_chemical_formula_weight 1308.39
_space_group_IT_number 2
_space_group_name_Hall '-P 1'
_space_group_name_H-M_alt 'P -1'
_symmetry_cell_setting triclinic
_symmetry_Int_Tables_number 2
_symmetry_space_group_name_Hall '-P 1'
_symmetry_space_group_name_H-M 'P -1'
_atom_sites_solution_hydrogens geom
_atom_sites_solution_primary iterative
_atom_sites_solution_secondary difmap
_audit_update_record
;
2019-07-24 deposited with the CCDC.    2019-08-26 downloaded from the CCDC.
;
_cell_angle_alpha 107.761(2)
_cell_angle_beta 99.703(2)
_cell_angle_gamma 113.659(2)
_cell_formula_units_Z 1
_cell_length_a 11.3434(5)
_cell_length_b 12.6516(5)
_cell_length_c 12.7157(6)
_cell_measurement_reflns_used 9826
_cell_measurement_temperature 100
_cell_measurement_theta_max 28.3237
_cell_measurement_theta_min 2.6475
_cell_volume 1500.65(12)
_computing_cell_refinement 'SAINT (Bruker, 2014)'
_computing_data_collection 'APEX III Control Software (Bruker, 2015)'
_computing_data_reduction 'SAINT (Bruker, 2014)'
_computing_molecular_graphics 'PLATON (Spek, 2011)'
_computing_publication_material 'PLATON (Spek, 2011), enCIFer (Allen, 2014)'
_computing_structure_refinement 'SHELXL2014 (Sheldrick, 2014), SHELXLE (Huebschle, 2011)'
_computing_structure_solution 'SHELXT (Sheldrick, 2015)'
_diffrn_ambient_temperature 100
_diffrn_detector ' CMOS plate '
_diffrn_detector_area_resol_mean 16
_diffrn_measured_fraction_theta_full 0.999
_diffrn_measured_fraction_theta_max 0.999
_diffrn_measurement_device ' \k-geometry diffractometer '
_diffrn_measurement_device_type ' Bruker Photon CMOS '
_diffrn_measurement_method ' phi- and omega-rotation '
_diffrn_radiation_monochromator 'Helios optic'
_diffrn_radiation_probe x-ray
_diffrn_radiation_source 'IMS microsource'
_diffrn_radiation_type MoK\a
_diffrn_radiation_wavelength 0.71073
_diffrn_reflns_av_R_equivalents 0.0554
_diffrn_reflns_av_unetI/netI 0.0187
_diffrn_reflns_limit_h_max 14
_diffrn_reflns_limit_h_min -14
_diffrn_reflns_limit_k_max 16
_diffrn_reflns_limit_k_min -16
_diffrn_reflns_limit_l_max 16
_diffrn_reflns_limit_l_min -16
_diffrn_reflns_number 107428
_diffrn_reflns_reduction_process
;
;
_diffrn_reflns_theta_full 25.24
_diffrn_reflns_theta_max 27.45
_diffrn_reflns_theta_min 2.24
_exptl_absorpt_coefficient_mu 1.339
_exptl_absorpt_correction_T_max 0.7457
_exptl_absorpt_correction_T_min 0.7165
_exptl_absorpt_correction_type multi-scan
_exptl_absorpt_process_details 'SADABS 2016/2, Bruker, 2016'
_exptl_crystal_colour colourless
_exptl_crystal_density_diffrn 1.448
_exptl_crystal_density_method 'Not Measured'
_exptl_crystal_description fragment
_exptl_crystal_F_000 648
_exptl_crystal_size_max 0.146
_exptl_crystal_size_mid 0.133
_exptl_crystal_size_min 0.082
_platon_squeeze_details
;
The unit cell contains a network of 16 partly disordered molecules of water
which were treated as a diffuse contribution to the overall scattering 
without specific atom positions by SQUEEZE/PLATON.
;
_refine_diff_density_max 0.431
_refine_diff_density_min -0.555
_refine_diff_density_rms 0.074
_refine_ls_extinction_method none
_refine_ls_goodness_of_fit_ref 1.054
_refine_ls_hydrogen_treatment constr
_refine_ls_matrix_type full
_refine_ls_number_parameters 311
_refine_ls_number_reflns 6857
_refine_ls_number_restraints 0
_refine_ls_restrained_S_all 1.054
_refine_ls_R_factor_all 0.0293
_refine_ls_R_factor_gt 0.0226
_refine_ls_shift/su_max 0.006
_refine_ls_shift/su_mean 0.000
_refine_ls_structure_factor_coef Fsqd
_refine_ls_weighting_details 'W=1/[\S^2^(FO^2^)+(0.0164P)^2^+1.8533P] WHERE P=(FO^2^+2FC^2^)/3'
_refine_ls_weighting_scheme calc
_refine_ls_wR_factor_gt 0.0459
_refine_ls_wR_factor_ref 0.0477
_reflns_number_gt 6017
_reflns_number_total 6857
_reflns_threshold_expression I>2\s(I)
_cod_data_source_file c9dt03035b2.cif
_cod_data_source_block Ag2(La2)2
_cod_depositor_comments 'Adding full bibliography for 7701048--7701051.cif.'
_cod_database_code 7701051
_platon_squeeze_void_probe_radius 1.20

loop_
_space_group_symop_id
_space_group_symop_operation_xyz
1 x,y,z
2 -x,-y,-z

loop_
_atom_site_aniso_label
_atom_site_aniso_U_11
_atom_site_aniso_U_22
_atom_site_aniso_U_33
_atom_site_aniso_U_23
_atom_site_aniso_U_13
_atom_site_aniso_U_12
Ag1 0.0107(1) 0.0119(1) 0.0110(1) 0.0036(1) 0.0050(1) 0.0059(1)
Ag2 0.0102(1) 0.0140(1) 0.0147(1) 0.0053(1) 0.0031(1) 0.0059(1)
O1 0.0201(8) 0.0192(8) 0.0210(8) 0.0041(6) 0.0055(6) 0.0142(7)
O2 0.0161(8) 0.0317(9) 0.0276(9) 0.0107(7) 0.0125(7) 0.0140(7)
O3 0.0103(7) 0.0244(8) 0.0274(9) 0.0067(7) 0.0008(7) 0.0017(7)
O4 0.0158(8) 0.0265(9) 0.0244(9) 0.0082(7) -0.0051(7) 0.0072(7)
N1 0.0100(8) 0.0158(9) 0.0178(9) 0.0038(7) 0.0036(7) 0.0042(7)
N2 0.0112(8) 0.0130(8) 0.0096(8) 0.0007(7) 0.0025(6) 0.0060(7)
N3 0.0125(8) 0.0181(9) 0.0104(8) 0.0034(7) 0.0049(7) 0.0076(7)
N4 0.0152(9) 0.0254(10) 0.0153(9) 0.0099(8) 0.0005(7) 0.0052(8)
N5 0.0120(8) 0.0163(9) 0.0235(10) 0.0100(8) 0.0073(7) 0.0077(7)
N6 0.0093(8) 0.0111(8) 0.0175(9) 0.0034(7) 0.0026(7) 0.0048(7)
N7 0.0103(8) 0.0133(8) 0.0103(8) 0.0019(7) 0.0015(6) 0.0067(7)
N8 0.0114(8) 0.0202(9) 0.0126(8) 0.0058(7) 0.0039(7) 0.0091(7)
C1 0.0125(10) 0.0245(11) 0.0278(12) 0.0124(10) 0.0106(9) 0.0073(9)
C2 0.0092(9) 0.0166(10) 0.0132(10) 0.0053(8) 0.0024(8) 0.0073(8)
C3 0.0175(11) 0.0168(11) 0.0215(12) -0.0016(9) 0.0038(9) 0.0035(9)
C4 0.0184(11) 0.0167(10) 0.0158(11) -0.0046(9) 0.0030(9) 0.0054(9)
C5 0.0097(9) 0.0150(10) 0.0118(10) 0.0021(8) 0.0030(8) 0.0060(8)
C6 0.0079(9) 0.0184(10) 0.0161(10) 0.0075(8) 0.0036(8) 0.0038(8)
C7 0.0265(12) 0.0259(12) 0.0124(11) 0.0026(9) 0.0084(9) 0.0105(10)
C8 0.0281(13) 0.0329(13) 0.0104(11) 0.0049(10) 0.0029(9) 0.0065(11)
C9 0.0260(13) 0.0348(14) 0.0282(13) 0.0205(12) -0.0006(11) 0.0091(11)
C10 0.0126(10) 0.0153(10) 0.0113(9) -0.0037(8) 0.0018(8) 0.0072(8)
C11 0.0182(11) 0.0270(12) 0.0293(13) 0.0186(10) 0.0087(10) 0.0130(10)
C12 0.0068(9) 0.0134(9) 0.0195(10) 0.0061(8) 0.0040(8) 0.0046(8)
C13 0.0197(11) 0.0158(10) 0.0302(12) 0.0095(9) 0.0116(10) 0.0113(9)
C14 0.0187(11) 0.0111(10) 0.0244(12) 0.0020(9) 0.0057(9) 0.0075(9)
C15 0.0096(9) 0.0124(9) 0.0140(10) 0.0028(8) 0.0016(8) 0.0054(8)
C16 0.0111(9) 0.0154(9) 0.0109(9) 0.0053(8) 0.0035(8) 0.0077(8)
C17 0.0189(11) 0.0194(10) 0.0108(10) 0.0000(8) 0.0016(8) 0.0124(9)
C18 0.0206(11) 0.0275(12) 0.0109(10) 0.0046(9) 0.0048(8) 0.0173(10)
C19 0.0131(10) 0.0284(12) 0.0217(11) 0.0116(10) 0.0090(9) 0.0072(9)
C20 0.0120(10) 0.0186(10) 0.0157(10) -0.0014(8) -0.0010(8) 0.0089(9)

loop_
_atom_site_label
_atom_site_type_symbol
_atom_site_thermal_displace_type
_atom_site_fract_x
_atom_site_fract_y
_atom_site_fract_z
_atom_site_occupancy
_atom_site_U_iso_or_equiv
_atom_site_calc_flag
_atom_site_refinement_flags
Ag1 Ag Uani 0.21213(2) 0.53459(2) 0.57531(2) 1.000 0.0111(1) d .
Ag2 Ag Uani 0.33142(2) 0.72693(2) 0.41807(2) 1.000 0.0133(1) d .
O1 O Uani 0.45295(15) 0.33382(14) 0.40037(13) 1.000 0.0197(5) d .
O2 O Uani 0.54961(16) 0.46512(16) 0.31863(14) 1.000 0.0239(5) d .
O3 O Uani 0.69159(15) 1.01683(15) 0.81325(15) 1.000 0.0251(5) d .
O4 O Uani 0.61950(16) 0.88065(15) 0.89630(14) 1.000 0.0257(5) d .
N1 N Uani 0.04170(17) 0.25607(16) 0.39208(16) 1.000 0.0163(5) d .
N2 N Uani 0.21761(17) 0.34795(16) 0.34842(14) 1.000 0.0124(5) d .
N3 N Uani 0.31381(17) 0.47897(16) 0.25162(15) 1.000 0.0141(5) d .
N4 N Uani 0.25973(18) 0.57209(18) 0.15337(16) 1.000 0.0206(5) d .
N5 N Uani 0.35779(17) 0.98613(16) 0.54548(16) 1.000 0.0163(5) d .
N6 N Uani 0.43276(17) 0.93341(15) 0.67592(15) 1.000 0.0136(5) d .
N7 N Uani 0.35030(17) 0.80685(15) 0.77879(14) 1.000 0.0120(5) d .
N8 N Uani 0.16605(17) 0.68356(17) 0.79465(15) 1.000 0.0145(5) d .
C1 C Uani -0.0614(2) 0.2309(2) 0.4495(2) 1.000 0.0212(6) d .
C2 C Uani 0.1519(2) 0.37018(19) 0.42654(18) 1.000 0.0130(6) d .
C3 C Uani 0.0377(2) 0.1648(2) 0.2962(2) 1.000 0.0233(7) d .
C4 C Uani 0.1486(2) 0.2218(2) 0.26847(19) 1.000 0.0216(6) d .
C5 C Uani 0.3414(2) 0.44467(19) 0.34857(17) 1.000 0.0132(6) d .
C6 C Uani 0.2955(2) 0.5810(2) 0.26398(18) 1.000 0.0150(6) d .
C7 C Uani 0.2903(2) 0.4076(2) 0.13555(19) 1.000 0.0236(7) d .
C8 C Uani 0.2558(3) 0.4666(2) 0.0743(2) 1.000 0.0285(7) d .
C9 C Uani 0.2245(3) 0.6595(2) 0.1202(2) 1.000 0.0311(8) d .
C10 C Uani 0.4574(2) 0.40786(19) 0.35410(18) 1.000 0.0157(6) d .
C11 C Uani 0.2945(2) 0.9822(2) 0.4331(2) 1.000 0.0221(7) d .
C12 C Uani 0.37595(19) 0.89106(19) 0.55869(18) 1.000 0.0136(5) d .
C13 C Uani 0.4020(2) 1.0858(2) 0.6525(2) 1.000 0.0204(6) d .
C14 C Uani 0.4494(2) 1.05341(19) 0.7349(2) 1.000 0.0196(6) d .
C15 C Uani 0.4585(2) 0.85643(18) 0.73174(18) 1.000 0.0130(5) d .
C16 C Uani 0.2459(2) 0.68560(19) 0.72660(17) 1.000 0.0120(5) d .
C17 C Uani 0.3339(2) 0.8788(2) 0.87661(18) 1.000 0.0174(6) d .
C18 C Uani 0.2180(2) 0.8003(2) 0.88643(18) 1.000 0.0185(6) d .
C19 C Uani 0.0417(2) 0.5715(2) 0.7764(2) 1.000 0.0213(6) d .
C20 C Uani 0.6042(2) 0.9270(2) 0.82426(19) 1.000 0.0180(6) d .
H1A H Uiso -0.01740 0.25450 0.53240 1.000 0.0320 c RU
H1B H Uiso -0.12840 0.14050 0.41170 1.000 0.0320 c RU
H1C H Uiso -0.10750 0.28070 0.44280 1.000 0.0320 c RU
H3 H Uiso -0.03040 0.07830 0.25720 1.000 0.0280 c RU
H4 H Uiso 0.17470 0.18360 0.20660 1.000 0.0260 c RU
H5 H Uiso 0.37400 0.52180 0.42210 1.000 0.0160 c RU
H7 H Uiso 0.29720 0.33260 0.10560 1.000 0.0280 c RU
H8 H Uiso 0.23290 0.44070 -0.00800 1.000 0.0340 c RU
H9A H Uiso 0.25220 0.73540 0.19050 1.000 0.0470 c RU
H9B H Uiso 0.12570 0.61800 0.08090 1.000 0.0470 c RU
H9C H Uiso 0.27200 0.68360 0.06680 1.000 0.0470 c RU
H11A H Uiso 0.33850 1.06700 0.43410 1.000 0.0330 c RU
H11B H Uiso 0.19710 0.95360 0.41990 1.000 0.0330 c RU
H11C H Uiso 0.30560 0.92320 0.36990 1.000 0.0330 c RU
H13 H Uiso 0.39930 1.16270 0.66530 1.000 0.0240 c RU
H14 H Uiso 0.48680 1.10270 0.81710 1.000 0.0240 c RU
H15 H Uiso 0.45230 0.78210 0.66880 1.000 0.0160 c RU
H17 H Uiso 0.39270 0.96590 0.92650 1.000 0.0210 c RU
H18 H Uiso 0.17930 0.82120 0.94520 1.000 0.0220 c RU
H19A H Uiso -0.01260 0.59760 0.81970 1.000 0.0320 c RU
H19B H Uiso 0.06610 0.51650 0.80450 1.000 0.0320 c RU
H19C H Uiso -0.01170 0.52520 0.69270 1.000 0.0320 c RU

loop_
_atom_type_symbol
_atom_type_description
_atom_type_scat_dispersion_real
_atom_type_scat_dispersion_imag
_atom_type_scat_source
C C 0.0033 0.0016 ' International Tables Vol C Tables 4.2.6.8 and 6.1.1.4'
H H 0.0000 0.0000 ' International Tables Vol C Tables 4.2.6.8 and 6.1.1.4'
Ag Ag -0.8971 1.1015 ' International Tables Vol C Tables 4.2.6.8 and 6.1.1.4'
N N 0.0061 0.0033 ' International Tables Vol C Tables 4.2.6.8 and 6.1.1.4'
O O 0.0106 0.0060 ' International Tables Vol C Tables 4.2.6.8 and 6.1.1.4'

loop_
_geom_angle_atom_site_label_1
_geom_angle_atom_site_label_2
_geom_angle_atom_site_label_3
_geom_angle
_geom_angle_site_symmetry_1
_geom_angle_publ_flag
C2 Ag1 C16 172.01(10) . yes
O2 Ag1 C2 92.66(8) 2_666 yes
O2 Ag1 C16 91.82(7) 2_666 yes
C6 Ag2 C12 171.15(9) . yes
Ag1 O2 C10 108.28(15) 2_666 yes
C1 N1 C2 124.32(19) . yes
C1 N1 C3 123.5(2) . yes
C2 N1 C3 112.1(2) . yes
C2 N2 C4 111.3(2) . yes
C2 N2 C5 123.80(18) . yes
C4 N2 C5 124.90(19) . yes
C5 N3 C6 122.55(18) . yes
C5 N3 C7 125.4(2) . yes
C6 N3 C7 111.83(19) . yes
C6 N4 C8 111.2(2) . yes
C6 N4 C9 124.8(2) . yes
C8 N4 C9 123.99(19) . yes
C11 N5 C12 124.56(19) . yes
C11 N5 C13 124.3(2) . yes
C12 N5 C13 111.14(19) . yes
C12 N6 C14 111.11(19) . yes
C12 N6 C15 123.55(19) . yes
C14 N6 C15 125.03(18) . yes
C15 N7 C16 123.76(18) . yes
C15 N7 C17 124.68(19) . yes
C16 N7 C17 111.4(2) . yes
C16 N8 C18 111.8(2) . yes
C16 N8 C19 124.72(19) . yes
C18 N8 C19 123.5(2) . yes
Ag1 C2 N1 126.61(17) . yes
Ag1 C2 N2 129.70(17) . yes
N1 C2 N2 103.45(19) . yes
N1 C3 C4 106.8(2) . yes
N2 C4 C3 106.3(2) . yes
N2 C5 N3 110.93(18) . yes
N2 C5 C10 112.19(19) . yes
N3 C5 C10 113.27(18) . yes
Ag2 C6 N3 128.26(15) . yes
Ag2 C6 N4 127.65(18) . yes
N3 C6 N4 103.86(19) . yes
N3 C7 C8 105.8(2) . yes
N4 C8 C7 107.3(2) . yes
O1 C10 O2 128.0(2) . yes
O1 C10 C5 116.8(2) . yes
O2 C10 C5 115.1(2) . yes
Ag2 C12 N5 123.28(15) . yes
Ag2 C12 N6 132.24(17) . yes
N5 C12 N6 104.38(19) . yes
N5 C13 C14 107.1(2) . yes
N6 C14 C13 106.3(2) . yes
N6 C15 N7 109.36(19) . yes
N6 C15 C20 113.09(19) . yes
N7 C15 C20 113.10(17) . yes
Ag1 C16 N7 129.08(17) . yes
Ag1 C16 N8 127.11(17) . yes
N7 C16 N8 103.81(18) . yes
N7 C17 C18 106.2(2) . yes
N8 C18 C17 106.8(2) . yes
O3 C20 O4 128.2(2) . yes
O3 C20 C15 116.2(2) . yes
O4 C20 C15 115.4(2) . yes
N1 C1 H1A 109.00 . no
N1 C1 H1B 109.00 . no
N1 C1 H1C 109.00 . no
H1A C1 H1B 109.00 . no
H1A C1 H1C 110.00 . no
H1B C1 H1C 110.00 . no
N1 C3 H3 127.00 . no
C4 C3 H3 127.00 . no
N2 C4 H4 127.00 . no
C3 C4 H4 127.00 . no
N2 C5 H5 107.00 . no
N3 C5 H5 107.00 . no
C10 C5 H5 107.00 . no
N3 C7 H7 127.00 . no
C8 C7 H7 127.00 . no
N4 C8 H8 126.00 . no
C7 C8 H8 126.00 . no
N4 C9 H9A 109.00 . no
N4 C9 H9B 110.00 . no
N4 C9 H9C 109.00 . no
H9A C9 H9B 109.00 . no
H9A C9 H9C 109.00 . no
H9B C9 H9C 109.00 . no
N5 C11 H11A 110.00 . no
N5 C11 H11B 109.00 . no
N5 C11 H11C 109.00 . no
H11A C11 H11B 110.00 . no
H11A C11 H11C 109.00 . no
H11B C11 H11C 109.00 . no
N5 C13 H13 126.00 . no
C14 C13 H13 127.00 . no
N6 C14 H14 127.00 . no
C13 C14 H14 127.00 . no
N6 C15 H15 107.00 . no
N7 C15 H15 107.00 . no
C20 C15 H15 107.00 . no
N7 C17 H17 127.00 . no
C18 C17 H17 127.00 . no
N8 C18 H18 127.00 . no
C17 C18 H18 127.00 . no
N8 C19 H19A 109.00 . no
N8 C19 H19B 109.00 . no
N8 C19 H19C 109.00 . no
H19A C19 H19B 109.00 . no
H19A C19 H19C 109.00 . no
H19B C19 H19C 109.00 . no

loop_
_geom_bond_atom_site_label_1
_geom_bond_atom_site_label_2
_geom_bond_distance
_geom_bond_site_symmetry_2
_geom_bond_publ_flag
Ag1 C2 2.097(2) . yes
Ag1 C16 2.102(2) . yes
Ag1 O2 2.808(2) 2_666 yes
Ag2 C6 2.082(2) . yes
Ag2 C12 2.086(2) . yes
O1 C10 1.239(3) . yes
O2 C10 1.254(3) . yes
O3 C20 1.238(3) . yes
O4 C20 1.253(3) . yes
N1 C1 1.461(3) . yes
N1 C2 1.349(3) . yes
N1 C3 1.379(3) . yes
N2 C2 1.367(3) . yes
N2 C4 1.390(3) . yes
N2 C5 1.445(3) . yes
N3 C5 1.453(3) . yes
N3 C6 1.355(3) . yes
N3 C7 1.388(3) . yes
N4 C6 1.353(3) . yes
N4 C8 1.383(3) . yes
N4 C9 1.464(4) . yes
N5 C11 1.464(3) . yes
N5 C12 1.352(3) . yes
N5 C13 1.382(3) . yes
N6 C12 1.355(3) . yes
N6 C14 1.390(3) . yes
N6 C15 1.455(3) . yes
N7 C15 1.455(3) . yes
N7 C16 1.361(3) . yes
N7 C17 1.391(3) . yes
N8 C16 1.352(3) . yes
N8 C18 1.382(3) . yes
N8 C19 1.462(3) . yes
C3 C4 1.343(4) . no
C5 C10 1.560(4) . no
C7 C8 1.343(4) . no
C13 C14 1.343(3) . no
C15 C20 1.560(3) . no
C17 C18 1.347(4) . no
C1 H1A 0.9800 . no
C1 H1B 0.9800 . no
C1 H1C 0.9800 . no
C3 H3 0.9500 . no
C4 H4 0.9500 . no
C5 H5 1.0000 . no
C7 H7 0.9500 . no
C8 H8 0.9500 . no
C9 H9A 0.9800 . no
C9 H9B 0.9800 . no
C9 H9C 0.9800 . no
C11 H11A 0.9800 . no
C11 H11B 0.9800 . no
C11 H11C 0.9800 . no
C13 H13 0.9500 . no
C14 H14 0.9500 . no
C15 H15 1.0000 . no
C17 H17 0.9500 . no
C18 H18 0.9500 . no
C19 H19A 0.9800 . no
C19 H19B 0.9800 . no
C19 H19C 0.9800 . no

loop_
_geom_hbond_atom_site_label_D
_geom_hbond_atom_site_label_H
_geom_hbond_atom_site_label_A
_geom_hbond_distance_DH
_geom_hbond_distance_HA
_geom_hbond_distance_DA
_geom_hbond_angle_DHA
_geom_hbond_site_symmetry_A
_geom_hbond_publ_flag
C5 H5 O1 1.0000 2.3200 3.205(3) 146.00 2_666 yes
C15 H15 O1 1.0000 2.2100 3.109(3) 149.00 2_666 yes
C17 H17 O4 0.9500 2.5500 3.273(3) 133.00 2_677 yes

loop_
_geom_torsion_atom_site_label_1
_geom_torsion_atom_site_label_2
_geom_torsion_atom_site_label_3
_geom_torsion_atom_site_label_4
_geom_torsion
_geom_torsion_site_symmetry_1
_geom_torsion_site_symmetry_3
_geom_torsion_site_symmetry_4
_geom_torsion_publ_flag
O2 Ag1 C2 N1 113.8(2) 2_666 . . no
O2 Ag1 C2 N2 -59.6(2) 2_666 . . no
O2 Ag1 C16 N7 63.8(2) 2_666 . . no
O2 Ag1 C16 N8 -116.7(2) 2_666 . . no
C2 Ag1 O2 C10 86.43(16) . 2_666 2_666 no
C16 Ag1 O2 C10 -100.18(16) . 2_666 2_666 no
Ag1 O2 C10 O1 -18.6(3) 2_666 . . no
Ag1 O2 C10 C5 155.59(14) 2_666 . . no
C1 N1 C2 Ag1 5.0(3) . . . no
C1 N1 C2 N2 179.8(2) . . . no
C3 N1 C2 Ag1 -174.55(17) . . . no
C3 N1 C2 N2 0.2(3) . . . no
C1 N1 C3 C4 -179.4(2) . . . no
C2 N1 C3 C4 0.2(3) . . . no
C4 N2 C2 Ag1 174.03(17) . . . no
C4 N2 C2 N1 -0.5(3) . . . no
C5 N2 C2 Ag1 -7.1(3) . . . no
C5 N2 C2 N1 178.3(2) . . . no
C2 N2 C4 C3 0.6(3) . . . no
C5 N2 C4 C3 -178.2(2) . . . no
C2 N2 C5 N3 -106.5(2) . . . no
C2 N2 C5 C10 125.7(2) . . . no
C4 N2 C5 N3 72.2(3) . . . no
C4 N2 C5 C10 -55.6(3) . . . no
C6 N3 C5 N2 97.1(3) . . . no
C6 N3 C5 C10 -135.7(2) . . . no
C7 N3 C5 N2 -76.5(3) . . . no
C7 N3 C5 C10 50.7(3) . . . no
C5 N3 C6 Ag2 10.9(3) . . . no
C5 N3 C6 N4 -174.2(2) . . . no
C7 N3 C6 Ag2 -174.71(18) . . . no
C7 N3 C6 N4 0.1(3) . . . no
C5 N3 C7 C8 173.9(2) . . . no
C6 N3 C7 C8 -0.3(3) . . . no
C8 N4 C6 Ag2 175.0(2) . . . no
C8 N4 C6 N3 0.1(3) . . . no
C9 N4 C6 Ag2 -7.2(4) . . . no
C9 N4 C6 N3 177.9(2) . . . no
C6 N4 C8 C7 -0.3(3) . . . no
C9 N4 C8 C7 -178.2(3) . . . no
C11 N5 C12 Ag2 5.5(3) . . . no
C11 N5 C12 N6 -177.9(2) . . . no
C13 N5 C12 Ag2 -176.87(17) . . . no
C13 N5 C12 N6 -0.2(3) . . . no
C11 N5 C13 C14 177.9(2) . . . no
C12 N5 C13 C14 0.2(3) . . . no
C14 N6 C12 Ag2 176.37(19) . . . no
C14 N6 C12 N5 0.1(3) . . . no
C15 N6 C12 Ag2 -9.8(4) . . . no
C15 N6 C12 N5 174.0(2) . . . no
C12 N6 C14 C13 0.0(3) . . . no
C15 N6 C14 C13 -173.8(2) . . . no
C12 N6 C15 N7 -99.7(2) . . . no
C12 N6 C15 C20 133.3(2) . . . no
C14 N6 C15 N7 73.4(3) . . . no
C14 N6 C15 C20 -53.7(3) . . . no
C16 N7 C15 N6 102.6(2) . . . no
C16 N7 C15 C20 -130.4(2) . . . no
C17 N7 C15 N6 -72.0(3) . . . no
C17 N7 C15 C20 55.0(3) . . . no
C15 N7 C16 Ag1 3.6(3) . . . no
C15 N7 C16 N8 -176.0(2) . . . no
C17 N7 C16 Ag1 178.82(17) . . . no
C17 N7 C16 N8 -0.8(2) . . . no
C15 N7 C17 C18 176.0(2) . . . no
C16 N7 C17 C18 0.9(3) . . . no
C18 N8 C16 Ag1 -179.16(17) . . . no
C18 N8 C16 N7 0.5(3) . . . no
C19 N8 C16 Ag1 2.4(3) . . . no
C19 N8 C16 N7 -178.0(2) . . . no
C16 N8 C18 C17 0.0(3) . . . no
C19 N8 C18 C17 178.5(2) . . . no
N1 C3 C4 N2 -0.5(3) . . . no
N2 C5 C10 O1 -26.4(3) . . . no
N2 C5 C10 O2 158.81(18) . . . no
N3 C5 C10 O1 -152.90(19) . . . no
N3 C5 C10 O2 32.3(3) . . . no
N3 C7 C8 N4 0.4(3) . . . no
N5 C13 C14 N6 -0.1(3) . . . no
N6 C15 C20 O3 -22.6(3) . . . no
N6 C15 C20 O4 161.4(2) . . . no
N7 C15 C20 O3 -147.6(2) . . . no
N7 C15 C20 O4 36.4(3) . . . no
N7 C17 C18 N8 -0.5(3) . . . no

loop_
_platon_squeeze_void_nr
_platon_squeeze_void_average_x
_platon_squeeze_void_average_y
_platon_squeeze_void_average_z
_platon_squeeze_void_volume
_platon_squeeze_void_count_electrons
_platon_squeeze_void_content
1 -0.009 -0.008 0.003 424 156 ' '
